data_7225366
loop_
_publ_author_name
'Le Gal, Yann'
'Lorcy, Dominique'
'Jeannin, Olivier'
'Barri\`ere, Fr\'ed\'eric'
'Dorcet, Vincent'
'Lieffrig, Julien'
'Fourmigu\'e, Marc'

_publ_section_title
;
 C&#xE001;S&#x22EF;I halogen bonding interactions in crystalline iodinated
 dithiole-2-thiones and thiazole-2-thiones
;
_journal_issue 29
_journal_name_full CrystEngComm
_journal_page_first 5474
_journal_paper_doi 10.1039/C6CE00822D
_journal_volume 18
_journal_year 2016
_chemical_compound_source 'synthesis as described'
_chemical_formula_moiety 'C5 H5 I2 N S2'
_chemical_formula_sum 'C5 H5 I2 N S2'
_chemical_formula_weight 397.02
_chemical_name_systematic
;
3-ethyl-4,5-diiodothiazole-2(3H)-thione
;
_space_group_crystal_system monoclinic
_space_group_IT_number 14
_space_group_name_Hall '-P 2yn'
_space_group_name_H-M_alt 'P 1 21/n 1'
_symmetry_space_group_name_Hall '-P 2yn'
_symmetry_space_group_name_H-M 'P 1 21/n 1'
_atom_sites_solution_hydrogens geom
_audit_update_record
;
2016-04-08 deposited with the CCDC.
2016-05-27 downloaded from the CCDC.
;
_cell_angle_alpha 90
_cell_angle_beta 96.7610(10)
_cell_angle_gamma 90
_cell_formula_units_Z 4
_cell_length_a 7.9979(3)
_cell_length_b 8.1038(3)
_cell_length_c 14.8354(5)
_cell_measurement_reflns_used 4303
_cell_measurement_temperature 150(2)
_cell_measurement_theta_max 27.53
_cell_measurement_theta_min 2.77
_cell_measurement_wavelength 0.71073
_cell_volume 954.85(6)
_computing_cell_refinement 'Bruker APEX2 (Bruker, 2014)'
_computing_data_collection 'Bruker APEX2 (Bruker, 2014)'
_computing_data_reduction 'Bruker APEX2 (Bruker, 2014)'
_computing_molecular_graphics 'Ortep-3 for Windows (Farrugia, 1997)'
_computing_publication_material 'CRYSCALc (T. Roisnel, local program, 2015)'
_computing_structure_refinement 'SHELXL-2014/7 (Sheldrick, 2014)'
_computing_structure_solution 'SIR97 (Altomare et al., 1999)'
_diffrn_ambient_temperature 150(2)
_diffrn_detector 'CCD plate'
_diffrn_measured_fraction_theta_full 0.994
_diffrn_measured_fraction_theta_max 0.990
_diffrn_measurement_device_type 'APEXII, Bruker-AXS'
_diffrn_measurement_method 'CCD rotation images, thin slices'
_diffrn_radiation_monochromator graphite
_diffrn_radiation_probe x-ray
_diffrn_radiation_source 'fine-focus sealed tube'
_diffrn_radiation_type MoK\a
_diffrn_radiation_wavelength 0.71073
_diffrn_reflns_av_R_equivalents 0.0543
_diffrn_reflns_av_unetI/netI 0.0467
_diffrn_reflns_limit_h_max 10
_diffrn_reflns_limit_h_min -10
_diffrn_reflns_limit_k_max 10
_diffrn_reflns_limit_k_min -10
_diffrn_reflns_limit_l_max 19
_diffrn_reflns_limit_l_min -14
_diffrn_reflns_number 8038
_diffrn_reflns_theta_full 25.242
_diffrn_reflns_theta_max 27.484
_diffrn_reflns_theta_min 3.054
_exptl_absorpt_coefficient_mu 6.956
_exptl_absorpt_correction_T_max 0.499
_exptl_absorpt_correction_T_min 0.247
_exptl_absorpt_correction_type multi-scan
_exptl_absorpt_process_details
;
  [Sheldrick, G.M. (2014). SADABS Bruker AXS Inc., Madison, Wisconsin, USA]
;
_exptl_crystal_colour colourless
_exptl_crystal_density_diffrn 2.762
_exptl_crystal_density_method 'not measured'
_exptl_crystal_description plate
_exptl_crystal_F_000 720
_exptl_crystal_size_max 0.51
_exptl_crystal_size_mid 0.21
_exptl_crystal_size_min 0.1
_refine_diff_density_max 1.172
_refine_diff_density_min -1.584
_refine_diff_density_rms 0.277
_refine_ls_extinction_method none
_refine_ls_goodness_of_fit_ref 1.104
_refine_ls_hydrogen_treatment constr
_refine_ls_matrix_type full
_refine_ls_number_parameters 92
_refine_ls_number_reflns 2171
_refine_ls_number_restraints 0
_refine_ls_restrained_S_all 1.104
_refine_ls_R_factor_all 0.0332
_refine_ls_R_factor_gt 0.0309
_refine_ls_shift/su_max 0.000
_refine_ls_shift/su_mean 0.000
_refine_ls_structure_factor_coef Fsqd
_refine_ls_weighting_details 'w=1/[\s^2^(Fo^2^)+(0.0362P)^2^+0.0549P] where P=(Fo^2^+2Fc^2^)/3'
_refine_ls_weighting_scheme calc
_refine_ls_wR_factor_gt 0.0753
_refine_ls_wR_factor_ref 0.0767
_reflns_number_gt 2028
_reflns_number_total 2171
_reflns_threshold_expression >2sigma(I)
_cod_data_source_file c6ce00822d2.cif
_cod_data_source_block SNI2
_cod_depositor_comments
;
The following automatic conversions were performed:

'_space_group_crystal_system' value 'Monoclinic' changed to
'monoclinic' according to
/usr/data/users/saulius/crontab/automatic-downloads/rss-feeds/RSC/lib/dictionaries/cif_core.dic
dictionary named 'cif_core.dic' version 2.4.2 from 2011-04-26.

Automatic conversion script
Id: cif_fix_values 4268 2015-11-12 08:31:59Z antanas 

 Adding full bibliography for 7225364--7225367.cif.
;
_cod_database_code 7225366

loop_
_space_group_symop_operation_xyz
'x, y, z'
'-x+1/2, y+1/2, -z+1/2'
'-x, -y, -z'
'x-1/2, -y-1/2, z-1/2'

loop_
_atom_site_label
_atom_site_type_symbol
_atom_site_fract_x
_atom_site_fract_y
_atom_site_fract_z
_atom_site_U_iso_or_equiv
_atom_site_adp_type
_atom_site_occupancy
_atom_site_site_symmetry_order
_atom_site_calc_flag
_atom_site_refinement_flags_posn
_atom_site_refinement_flags_adp
C1 C 0.3103(5) 0.3266(5) 0.1809(3) 0.0230(9) Uani 1 1 d . .
H1A H 0.3812 0.3561 0.2370 0.034 Uiso 1 1 calc R U
H1B H 0.1921 0.3236 0.1923 0.034 Uiso 1 1 calc R U
H1C H 0.3245 0.4089 0.1340 0.034 Uiso 1 1 calc R U
C2 C 0.3615(5) 0.1584(5) 0.1491(3) 0.0174(8) Uani 1 1 d . .
H2A H 0.3431 0.0749 0.1956 0.021 Uiso 1 1 calc R U
H2B H 0.2897 0.1290 0.0925 0.021 Uiso 1 1 calc R U
C3 C 0.6631(5) 0.1099(4) 0.1992(2) 0.0145(8) Uani 1 1 d . .
C4 C 0.7656(5) 0.1845(5) 0.0516(2) 0.0160(8) Uani 1 1 d . .
C5 C 0.5979(5) 0.1985(5) 0.0502(2) 0.0149(8) Uani 1 1 d . .
N6 N 0.5398(4) 0.1551(4) 0.1325(2) 0.0134(6) Uani 1 1 d . .
S7 S 0.63962(12) 0.05127(12) 0.30506(6) 0.0189(2) Uani 1 1 d . .
S8 S 0.85463(12) 0.11499(12) 0.15710(7) 0.0168(2) Uani 1 1 d . .
I9 I 0.91264(4) 0.25381(3) -0.04729(2) 0.01993(11) Uani 1 1 d . .
I10 I 0.42961(3) 0.28323(3) -0.05933(2) 0.01536(11) Uani 1 1 d . .

loop_
_atom_site_aniso_label
_atom_site_aniso_U_11
_atom_site_aniso_U_22
_atom_site_aniso_U_33
_atom_site_aniso_U_23
_atom_site_aniso_U_13
_atom_site_aniso_U_12
C1 0.018(2) 0.028(2) 0.024(2) 0.0008(18) 0.0060(18) 0.0045(18)
C2 0.0111(19) 0.024(2) 0.017(2) 0.0016(16) 0.0028(15) -0.0023(16)
C3 0.0151(19) 0.0130(17) 0.0146(18) -0.0036(14) -0.0017(15) 0.0006(14)
C4 0.020(2) 0.0153(18) 0.0131(19) -0.0004(15) 0.0018(15) -0.0005(16)
C5 0.019(2) 0.0143(19) 0.0109(19) -0.0029(13) -0.0002(16) -0.0018(15)
N6 0.0115(16) 0.0155(15) 0.0128(15) -0.0006(12) 0.0003(12) 0.0009(12)
S7 0.0202(5) 0.0234(5) 0.0127(5) 0.0016(4) 0.0006(4) -0.0018(4)
S8 0.0118(5) 0.0210(5) 0.0172(5) -0.0002(4) 0.0002(4) 0.0019(4)
I9 0.01717(18) 0.02419(17) 0.01967(19) -0.00063(10) 0.00738(13) -0.00095(10)
I10 0.01586(17) 0.01700(16) 0.01256(17) -0.00004(9) -0.00104(12) -0.00130(9)

loop_
_atom_type_symbol
_atom_type_description
_atom_type_scat_dispersion_real
_atom_type_scat_dispersion_imag
_atom_type_scat_source
C C 0.0033 0.0016 'International Tables Vol C Tables 4.2.6.8 and 6.1.1.4'
H H 0.0000 0.0000 'International Tables Vol C Tables 4.2.6.8 and 6.1.1.4'
N N 0.0061 0.0033 'International Tables Vol C Tables 4.2.6.8 and 6.1.1.4'
S S 0.1246 0.1234 'International Tables Vol C Tables 4.2.6.8 and 6.1.1.4'
I I -0.4742 1.8119 'International Tables Vol C Tables 4.2.6.8 and 6.1.1.4'

loop_
_geom_angle_atom_site_label_1
_geom_angle_atom_site_label_2
_geom_angle_atom_site_label_3
_geom_angle
C2 C1 H1A 109.5
C2 C1 H1B 109.5
H1A C1 H1B 109.5
C2 C1 H1C 109.5
H1A C1 H1C 109.5
H1B C1 H1C 109.5
N6 C2 C1 111.7(3)
N6 C2 H2A 109.3
C1 C2 H2A 109.3
N6 C2 H2B 109.3
C1 C2 H2B 109.3
H2A C2 H2B 107.9
N6 C3 S7 127.3(3)
N6 C3 S8 109.3(3)
S7 C3 S8 123.4(2)
C5 C4 S8 110.1(3)
C5 C4 I9 128.2(3)
S8 C4 I9 121.4(2)
C4 C5 N6 113.5(3)
C4 C5 I10 125.9(3)
N6 C5 I10 120.6(3)
C3 N6 C5 114.5(3)
C3 N6 C2 121.0(3)
C5 N6 C2 124.5(3)
C3 S8 C4 92.66(18)

loop_
_geom_bond_atom_site_label_1
_geom_bond_atom_site_label_2
_geom_bond_distance
C1 C2 1.515(6)
C1 H1A 0.9800
C1 H1B 0.9800
C1 H1C 0.9800
C2 N6 1.475(5)
C2 H2A 0.9900
C2 H2B 0.9900
C3 N6 1.362(4)
C3 S7 1.673(4)
C3 S8 1.722(4)
C4 C5 1.344(5)
C4 S8 1.736(4)
C4 I9 2.063(4)
C5 N6 1.402(5)
C5 I10 2.100(4)

loop_
_geom_torsion_atom_site_label_1
_geom_torsion_atom_site_label_2
_geom_torsion_atom_site_label_3
_geom_torsion_atom_site_label_4
_geom_torsion
S8 C4 C5 N6 0.3(4)
I9 C4 C5 N6 -173.7(3)
S8 C4 C5 I10 178.3(2)
I9 C4 C5 I10 4.3(5)
S7 C3 N6 C5 179.9(3)
S8 C3 N6 C5 -2.1(4)
S7 C3 N6 C2 0.7(5)
S8 C3 N6 C2 178.7(3)
C4 C5 N6 C3 1.2(5)
I10 C5 N6 C3 -176.9(2)
C4 C5 N6 C2 -179.6(3)
I10 C5 N6 C2 2.3(5)
C1 C2 N6 C3 91.7(4)
C1 C2 N6 C5 -87.4(4)
N6 C3 S8 C4 1.8(3)
S7 C3 S8 C4 180.0(2)
C5 C4 S8 C3 -1.2(3)
I9 C4 S8 C3 173.2(2)
